data_1510401
loop_
_publ_author_name
'Bialowons, H.'
'Mueller, B.G.'

_publ_section_title
;
 Synthese und Struktur von M(II) (Au F4)2 (M(II) = Cd, Hg)
;
_journal_name_full 'Zeitschrift fuer Anorganische und Allgemeine Chemie'
_journal_page_first 1719
_journal_page_last 1722
_journal_paper_doi 10.1002/zaac.19976231108
_journal_volume 623
_journal_year 1997
_chemical_formula_sum 'Au2 F8 Hg'
_chemical_name_systematic 'Hg (Au F4)2'
_space_group_IT_number 124
_symmetry_space_group_name_Hall '-P 4 2c'
_symmetry_space_group_name_H-M 'P 4/m c c'
_cell_angle_alpha 90
_cell_angle_beta 90
_cell_angle_gamma 90
_cell_formula_units_Z 2
_cell_length_a 5.756
_cell_length_b 5.756
_cell_length_c 10.423
_cell_volume 345.330
_citation_journal_id_ASTM ZAACAB
_cod_data_source_file gold_490.cif
_cod_data_source_block Au2F8Hg1
_cod_original_cell_volume 345.33
_cod_original_formula_sum 'Au2 F8 Hg1'
_cod_database_code 1510401

loop_
_symmetry_equiv_pos_as_xyz
x,y,z
-y,x,z
-x,-y,z
y,-x,z
x,-y,-z+1/2
y,x,-z+1/2
-x,y,-z+1/2
-y,-x,-z+1/2
-x,-y,-z
y,-x,-z
x,y,-z
-y,x,-z
-x,y,z-1/2
-y,-x,z-1/2
x,-y,z-1/2
y,x,z-1/2

loop_
_atom_site_label
_atom_site_type_symbol
_atom_site_fract_x
_atom_site_fract_y
_atom_site_fract_z
_atom_site_occupancy
_atom_site_U_iso_or_equiv
F1 F-1 0.852 0.688 0.1279 1 0.0
Hg1 Hg+2 0 0 0.25 1 0.0
Au1 Au+3 0 0.5 0 1 0.0
